data_4036272
loop_
_publ_author_name
'Sharma, Shikha'
'Rajale, Trideep'
'Unruh, Daniel K.'
'Birney, David M.'

_publ_section_title
;
 Competitive Pseudopericyclic [3,3]- and [3,5]-Sigmatropic Rearrangements
 of Trichloroacetimidates.
;
_journal_issue 23
_journal_name_full 'The Journal of organic chemistry'
_journal_page_first 11734
_journal_page_last 11743
_journal_paper_doi 10.1021/acs.joc.5b01355
_journal_volume 80
_journal_year 2015
_chemical_formula_sum 'C11 H11 Cl4 N O2'
_chemical_formula_weight 331.01
_space_group_IT_number 14
_space_group_name_Hall '-P 2yn'
_space_group_name_H-M_alt 'P 1 21/n 1'
_symmetry_cell_setting monoclinic
_symmetry_Int_Tables_number 14
_symmetry_space_group_name_Hall '-P 2yn'
_symmetry_space_group_name_H-M 'P 1 21/n 1'
_atom_sites_solution_hydrogens geom
_atom_sites_solution_primary dual
_atom_sites_solution_secondary difmap
_audit_creation_date 2015-05-20T15:18:14-00:00
_audit_creation_method 'WinGX routine CIF_UPDATE'
_cell_angle_alpha 90
_cell_angle_beta 114.874(2)
_cell_angle_gamma 90
_cell_formula_units_Z 4
_cell_length_a 10.1430(17)
_cell_length_b 14.482(3)
_cell_length_c 10.4728(18)
_cell_measurement_reflns_used 9647
_cell_measurement_temperature 100(2)
_cell_measurement_theta_max 27.96
_cell_measurement_theta_min 2.35
_cell_volume 1395.7(4)
_computing_cell_refinement 'Bruker SAINT'
_computing_data_collection 'Bruker APEX2'
_computing_data_reduction 'Bruker SAINT'
_computing_structure_refinement 'SHELXL-2014/7 (Sheldrick, 2014)'
_computing_structure_solution 'SHELXS-97 (Sheldrick 2008)'
_diffrn_ambient_temperature 100(2)
_diffrn_measured_fraction_theta_full 1
_diffrn_measured_fraction_theta_max 0.994
_diffrn_measurement_device_type 'Bruker APEX-II CCD'
_diffrn_measurement_method '\w scans'
_diffrn_radiation_monochromator graphite
_diffrn_radiation_source 'fine-focus sealed tube'
_diffrn_radiation_type MoK\a
_diffrn_radiation_wavelength 0.71073
_diffrn_reflns_av_R_equivalents 0.0222
_diffrn_reflns_Laue_measured_fraction_full 1
_diffrn_reflns_Laue_measured_fraction_max 0.994
_diffrn_reflns_limit_h_max 13
_diffrn_reflns_limit_h_min -13
_diffrn_reflns_limit_k_max 19
_diffrn_reflns_limit_k_min -19
_diffrn_reflns_limit_l_max 13
_diffrn_reflns_limit_l_min -13
_diffrn_reflns_number 16866
_diffrn_reflns_point_group_measured_fraction_full 1
_diffrn_reflns_point_group_measured_fraction_max 0.994
_diffrn_reflns_theta_full 25.242
_diffrn_reflns_theta_max 28.004
_diffrn_reflns_theta_min 2.346
_exptl_absorpt_coefficient_mu 0.84
_exptl_absorpt_correction_T_max 0.7456
_exptl_absorpt_correction_T_min 0.6885
_exptl_absorpt_correction_type multi-scan
_exptl_absorpt_process_details SADABS
_exptl_crystal_colour colourless
_exptl_crystal_density_diffrn 1.575
_exptl_crystal_description blocky
_exptl_crystal_F_000 672
_exptl_crystal_size_max 0.415
_exptl_crystal_size_mid 0.34
_exptl_crystal_size_min 0.28
_refine_diff_density_max 0.767
_refine_diff_density_min -0.444
_refine_diff_density_rms 0.055
_refine_ls_extinction_method none
_refine_ls_goodness_of_fit_ref 1.06
_refine_ls_hydrogen_treatment constr
_refine_ls_matrix_type full
_refine_ls_number_parameters 166
_refine_ls_number_reflns 3355
_refine_ls_number_restraints 0
_refine_ls_restrained_S_all 1.06
_refine_ls_R_factor_all 0.0282
_refine_ls_R_factor_gt 0.026
_refine_ls_shift/su_max 0.001
_refine_ls_shift/su_mean 0
_refine_ls_structure_factor_coef Fsqd
_refine_ls_weighting_details 'w=1/[\s^2^(Fo^2^)+(0.0344P)^2^+0.7332P] where P=(Fo^2^+2Fc^2^)/3'
_refine_ls_weighting_scheme calc
_refine_ls_wR_factor_gt 0.0675
_refine_ls_wR_factor_ref 0.0688
_reflns_number_gt 3112
_reflns_number_total 3355
_reflns_threshold_expression 'I > 2\s(I)'
_cod_data_source_file jo5b01355_si_002.cif
_cod_data_source_block 24
_cod_original_sg_symbol_H-M 'P 21/n'
_cod_database_code 4036272
_shelx_estimated_absorpt_t_min 0.722
_shelx_estimated_absorpt_t_max 0.799

loop_
_symmetry_equiv_pos_as_xyz
'x, y, z'
'-x+1/2, y+1/2, -z+1/2'
'-x, -y, -z'
'x-1/2, -y-1/2, z-1/2'

loop_
_atom_site_label
_atom_site_type_symbol
_atom_site_fract_x
_atom_site_fract_y
_atom_site_fract_z
_atom_site_U_iso_or_equiv
_atom_site_adp_type
_atom_site_occupancy
_atom_site_calc_flag
Cl1 Cl 0.60598(4) 0.24813(2) 0.45409(3) 0.01986(9) Uani 1 d
Cl2 Cl 0.30749(4) 0.19092(3) 0.30416(4) 0.02642(9) Uani 1 d
Cl3 Cl 0.48258(4) 0.11802(2) 0.58179(4) 0.02489(9) Uani 1 d
Cl4 Cl 0.28461(4) 0.58285(2) 0.71405(4) 0.02359(9) Uani 1 d
O1 O 0.29342(10) 0.27025(6) 0.58003(10) 0.01643(19) Uani 1 d
O2 O 0.36494(12) 0.27515(7) 0.87330(11) 0.0259(2) Uani 1 d
N1 N 0.42892(13) 0.37939(8) 0.53484(11) 0.0161(2) Uani 1 d
C1 C 0.39375(13) 0.29543(9) 0.53335(13) 0.0137(2) Uani 1 d
C2 C 0.27608(13) 0.35399(8) 0.65265(13) 0.0135(2) Uani 1 d
C3 C 0.38525(13) 0.33875(9) 0.80852(13) 0.0143(2) Uani 1 d
C4 C 0.51057(14) 0.40020(9) 0.87357(14) 0.0164(3) Uani 1 d
H4 H 0.5859 0.3828 0.9614 0.02 Uiso 1 calc
C5 C 0.52385(14) 0.47952(9) 0.81529(14) 0.0175(3) Uani 1 d
C6 C 0.40812(15) 0.50932(9) 0.67545(14) 0.0175(3) Uani 1 d
H6 H 0.4549 0.5472 0.626 0.021 Uiso 1 calc
C7 C 0.32543(14) 0.43007(9) 0.57856(14) 0.0156(2) Uani 1 d
C8 C 0.44770(14) 0.21693(9) 0.47261(13) 0.0155(2) Uani 1 d
C9 C 0.12168(14) 0.35544(10) 0.63918(15) 0.0208(3) Uani 1 d
H9A H 0.054 0.3581 0.5394 0.031 Uiso 1 calc
H9B H 0.1077 0.4098 0.6879 0.031 Uiso 1 calc
H9C H 0.1032 0.2994 0.6815 0.031 Uiso 1 calc
C10 C 0.64730(17) 0.54527(11) 0.88433(18) 0.0285(3) Uani 1 d
H10A H 0.711 0.5223 0.9782 0.043 Uiso 1 calc
H10B H 0.6092 0.606 0.8927 0.043 Uiso 1 calc
H10C H 0.7027 0.5506 0.8273 0.043 Uiso 1 calc
C11 C 0.20400(18) 0.46567(11) 0.44248(15) 0.0266(3) Uani 1 d
H11A H 0.2451 0.5072 0.3948 0.04 Uiso 1 calc
H11B H 0.1323 0.4992 0.4646 0.04 Uiso 1 calc
H11C H 0.1567 0.4134 0.3807 0.04 Uiso 1 calc

loop_
_atom_site_aniso_label
_atom_site_aniso_U_11
_atom_site_aniso_U_22
_atom_site_aniso_U_33
_atom_site_aniso_U_23
_atom_site_aniso_U_13
_atom_site_aniso_U_12
Cl1 0.02059(16) 0.02061(16) 0.02339(17) -0.00267(12) 0.01415(13) 0.00142(12)
Cl2 0.02346(18) 0.0324(2) 0.01874(16) -0.01109(13) 0.00431(13) 0.00054(14)
Cl3 0.03145(19) 0.01604(16) 0.03151(19) 0.00638(13) 0.01748(15) 0.00702(13)
Cl4 0.03102(19) 0.01575(16) 0.02964(18) -0.00126(12) 0.01826(15) 0.00716(13)
O1 0.0180(4) 0.0146(4) 0.0204(5) -0.0054(4) 0.0118(4) -0.0025(3)
O2 0.0292(6) 0.0219(5) 0.0237(5) 0.0070(4) 0.0082(4) -0.0044(4)
N1 0.0227(6) 0.0139(5) 0.0158(5) 0.0008(4) 0.0120(4) 0.0034(4)
C1 0.0139(6) 0.0154(6) 0.0117(5) 0.0002(4) 0.0054(4) 0.0018(5)
C2 0.0147(6) 0.0124(6) 0.0138(6) -0.0029(4) 0.0063(5) 0.0005(4)
C3 0.0146(6) 0.0139(6) 0.0153(6) -0.0007(5) 0.0072(5) 0.0008(5)
C4 0.0135(6) 0.0190(6) 0.0160(6) -0.0034(5) 0.0053(5) -0.0001(5)
C5 0.0173(6) 0.0164(6) 0.0231(6) -0.0076(5) 0.0128(5) -0.0027(5)
C6 0.0247(7) 0.0108(6) 0.0241(6) -0.0001(5) 0.0172(6) 0.0025(5)
C7 0.0196(6) 0.0145(6) 0.0154(6) 0.0013(5) 0.0098(5) 0.0049(5)
C8 0.0174(6) 0.0149(6) 0.0145(6) -0.0010(5) 0.0069(5) 0.0015(5)
C9 0.0139(6) 0.0278(7) 0.0212(6) -0.0047(5) 0.0079(5) -0.0002(5)
C10 0.0264(8) 0.0273(8) 0.0369(8) -0.0125(7) 0.0185(7) -0.0124(6)
C11 0.0344(8) 0.0270(7) 0.0167(6) 0.0060(6) 0.0090(6) 0.0153(6)

loop_
_atom_type_symbol
_atom_type_description
_atom_type_scat_dispersion_real
_atom_type_scat_dispersion_imag
_atom_type_scat_source
C C 0.0033 0.0016 'International Tables Vol C Tables 4.2.6.8 and 6.1.1.4'
H H 0 0 'International Tables Vol C Tables 4.2.6.8 and 6.1.1.4'
N N 0.0061 0.0033 'International Tables Vol C Tables 4.2.6.8 and 6.1.1.4'
O O 0.0106 0.006 'International Tables Vol C Tables 4.2.6.8 and 6.1.1.4'
Cl Cl 0.1484 0.1585 'International Tables Vol C Tables 4.2.6.8 and 6.1.1.4'

loop_
_geom_angle_atom_site_label_1
_geom_angle_atom_site_label_2
_geom_angle_atom_site_label_3
_geom_angle
C1 O1 C2 103.59(9)
C1 N1 C7 104.11(11)
N1 C1 O1 120.40(11)
N1 C1 C8 125.25(12)
O1 C1 C8 114.20(11)
O1 C2 C9 107.79(10)
O1 C2 C7 101.09(9)
C9 C2 C7 118.96(11)
O1 C2 C3 103.70(9)
C9 C2 C3 110.61(10)
C7 C2 C3 112.94(10)
O2 C3 C4 121.35(12)
O2 C3 C2 118.80(11)
C4 C3 C2 119.84(11)
C5 C4 C3 123.06(12)
C5 C4 H4 118.5
C3 C4 H4 118.5
C4 C5 C10 123.53(13)
C4 C5 C6 120.32(12)
C10 C5 C6 116.10(12)
C5 C6 C7 114.63(11)
C5 C6 Cl4 106.30(9)
C7 C6 Cl4 110.56(9)
C5 C6 H6 108.4
C7 C6 H6 108.4
Cl4 C6 H6 108.4
N1 C7 C6 108.11(11)
N1 C7 C11 105.84(10)
C6 C7 C11 111.58(11)
N1 C7 C2 102.71(10)
C6 C7 C2 113.89(10)
C11 C7 C2 113.82(12)
C1 C8 Cl1 111.25(9)
C1 C8 Cl3 110.19(9)
Cl1 C8 Cl3 109.60(7)
C1 C8 Cl2 107.23(9)
Cl1 C8 Cl2 109.38(7)
Cl3 C8 Cl2 109.14(7)
C2 C9 H9A 109.5
C2 C9 H9B 109.5
H9A C9 H9B 109.5
C2 C9 H9C 109.5
H9A C9 H9C 109.5
H9B C9 H9C 109.5
C5 C10 H10A 109.5
C5 C10 H10B 109.5
H10A C10 H10B 109.5
C5 C10 H10C 109.5
H10A C10 H10C 109.5
H10B C10 H10C 109.5
C7 C11 H11A 109.5
C7 C11 H11B 109.5
H11A C11 H11B 109.5
C7 C11 H11C 109.5
H11A C11 H11C 109.5
H11B C11 H11C 109.5

loop_
_geom_bond_atom_site_label_1
_geom_bond_atom_site_label_2
_geom_bond_distance
Cl1 C8 1.7553(14)
Cl2 C8 1.7793(13)
Cl3 C8 1.7732(14)
Cl4 C6 1.8146(13)
O1 C1 1.3513(15)
O1 C2 1.4808(15)
O2 C3 1.2119(16)
N1 C1 1.2655(17)
N1 C7 1.5015(16)
C1 C8 1.5130(17)
C2 C9 1.5122(18)
C2 C7 1.5470(18)
C2 C3 1.5553(17)
C3 C4 1.4640(18)
C4 C5 1.3340(19)
C4 H4 0.95
C5 C10 1.4953(19)
C5 C6 1.5042(19)
C6 C7 1.5279(18)
C6 H6 1
C7 C11 1.5288(18)
C9 H9A 0.98
C9 H9B 0.98
C9 H9C 0.98
C10 H10A 0.98
C10 H10B 0.98
C10 H10C 0.98
C11 H11A 0.98
C11 H11B 0.98
C11 H11C 0.98
